data_7056522
loop_
_publ_author_name
'Alaji, Z.'
'Safaei, E.'
'Wojtczak, A.'

_publ_section_title
;
 Development of pyridine based o-aminophenolate zinc complexes as
 structurally tunable catalysts for CO2 fixation into cyclic carbonates
;
_journal_name_full 'New J. Chem.'
_journal_paper_doi 10.1039/C7NJ01656E
_journal_year 2017
_chemical_formula_moiety 'C27 H30 I N3 O Zn'
_chemical_formula_sum 'C27 H30 I N3 O Zn'
_chemical_formula_weight 604.81
_chemical_name_systematic
;
 ?
;
_space_group_crystal_system monoclinic
_space_group_IT_number 14
_space_group_name_Hall '-P 2yn'
_space_group_name_H-M_alt 'P 1 21/n 1'
_symmetry_space_group_name_Hall '-P 2yn'
_symmetry_space_group_name_H-M 'P 1 21/n 1'
_atom_sites_solution_hydrogens difmap
_atom_sites_solution_primary direct
_atom_sites_solution_secondary difmap
_audit_creation_method SHELXL-2014
_audit_update_record
;
2016-08-02 deposited with the CCDC.
2017-07-31 downloaded from the CCDC.
;
_cell_angle_alpha 90
_cell_angle_beta 110.107(4)
_cell_angle_gamma 90
_cell_formula_units_Z 4
_cell_length_a 13.7585(6)
_cell_length_b 12.5082(4)
_cell_length_c 15.7328(6)
_cell_measurement_reflns_used 7880
_cell_measurement_temperature 293(2)
_cell_measurement_theta_max 28.4823
_cell_measurement_theta_min 2.1277
_cell_volume 2542.50(18)
_computing_cell_refinement 'Oxford Diffraction CrysAlis'
_computing_data_collection 'Oxford Diffraction CrysAlis'
_computing_data_reduction 'Oxford Diffraction CrysAlis'
_computing_publication_material 'CIFTAB (Sheldrick, 2014)'
_computing_structure_refinement 'SHELXL-2014 (Sheldrick, 2014)'
_computing_structure_solution 'SHELX-97 (Sheldrick, 1997)'
_diffrn_ambient_temperature 293(2)
_diffrn_detector_area_resol_mean 8.2564
_diffrn_measured_fraction_theta_full 1.000
_diffrn_measured_fraction_theta_max 0.904
_diffrn_measurement_device_type 'Oxford Sapphire CCD'
_diffrn_measurement_method \q/2\q
_diffrn_radiation_type MoK\a
_diffrn_radiation_wavelength 0.71073
_diffrn_reflns_av_R_equivalents 0.0313
_diffrn_reflns_av_unetI/netI 0.0413
_diffrn_reflns_Laue_measured_fraction_full 1.000
_diffrn_reflns_Laue_measured_fraction_max 0.904
_diffrn_reflns_limit_h_max 17
_diffrn_reflns_limit_h_min -17
_diffrn_reflns_limit_k_max 15
_diffrn_reflns_limit_k_min -16
_diffrn_reflns_limit_l_max 19
_diffrn_reflns_limit_l_min -20
_diffrn_reflns_number 17638
_diffrn_reflns_point_group_measured_fraction_full 1.000
_diffrn_reflns_point_group_measured_fraction_max 0.904
_diffrn_reflns_theta_full 25.242
_diffrn_reflns_theta_max 28.560
_diffrn_reflns_theta_min 2.266
_diffrn_source 'fine-focus sealed tube'
_exptl_absorpt_coefficient_mu 2.204
_exptl_absorpt_correction_T_max 0.869034
_exptl_absorpt_correction_T_min 0.492954
_exptl_absorpt_correction_type analytical
_exptl_absorpt_process_details 'Oxford Diffraction CrysAlis'
_exptl_crystal_colour brown
_exptl_crystal_density_diffrn 1.580
_exptl_crystal_description needle
_exptl_crystal_F_000 1216
_exptl_crystal_recrystallization_method 'Re-crystallisation from solvent: methanol'
_exptl_crystal_size_max 0.599
_exptl_crystal_size_mid 0.229
_exptl_crystal_size_min 0.062
_refine_diff_density_max 0.474
_refine_diff_density_min -0.607
_refine_diff_density_rms 0.066
_refine_ls_extinction_method none
_refine_ls_goodness_of_fit_ref 0.918
_refine_ls_hydrogen_treatment constr
_refine_ls_matrix_type full
_refine_ls_number_parameters 298
_refine_ls_number_reflns 5858
_refine_ls_number_restraints 0
_refine_ls_restrained_S_all 0.918
_refine_ls_R_factor_all 0.0493
_refine_ls_R_factor_gt 0.0284
_refine_ls_shift/su_max 0.000
_refine_ls_shift/su_mean 0.000
_refine_ls_structure_factor_coef Fsqd
_refine_ls_weighting_details 'w=1/[\s^2^(Fo^2^)+(0.0309P)^2^] where P=(Fo^2^+2Fc^2^)/3'
_refine_ls_weighting_scheme calc
_refine_ls_wR_factor_gt 0.0569
_refine_ls_wR_factor_ref 0.0601
_reflns_Friedel_coverage 0.000
_reflns_number_gt 4177
_reflns_number_total 5858
_reflns_threshold_expression 'I > 2\s(I)'
_cod_data_source_file c7nj01656e2.cif
_cod_data_source_block e1312a
_cod_original_cell_volume 2542.49(18)
_cod_database_code 7056522
_shelx_space_group_comment
;
The symmetry employed for this shelxl refinement is uniquely defined
by the following loop, which should always be used as a source of
symmetry information in preference to the above space-group names.
They are only intended as comments.
;
_shelx_estimated_absorpt_t_min 0.352
_shelx_estimated_absorpt_t_max 0.876
_shelxl_version_number 2014-3

loop_
_space_group_symop_operation_xyz
'x, y, z'
'-x+1/2, y+1/2, -z+1/2'
'-x, -y, -z'
'x-1/2, -y-1/2, z-1/2'

loop_
_atom_site_label
_atom_site_type_symbol
_atom_site_fract_x
_atom_site_fract_y
_atom_site_fract_z
_atom_site_U_iso_or_equiv
_atom_site_adp_type
_atom_site_occupancy
_atom_site_site_symmetry_order
_atom_site_calc_flag
_atom_site_refinement_flags_posn
_atom_site_refinement_flags_adp
Zn1 Zn 0.07508(2) 0.25681(2) 0.09762(2) 0.02983(7) Uani 1 1 d . .
I1 I 0.08278(2) 0.15761(2) 0.24332(2) 0.05019(7) Uani 1 1 d . .
O1 O 0.21004(12) 0.28184(13) 0.08467(11) 0.0360(4) Uani 1 1 d . .
C1 C 0.22494(16) 0.22938(17) 0.01756(15) 0.0263(5) Uani 1 1 d . .
C2 C 0.31821(16) 0.24140(17) -0.00233(15) 0.0283(5) Uani 1 1 d . .
C3 C 0.32875(17) 0.18187(18) -0.07161(15) 0.0335(6) Uani 1 1 d . .
H3A H 0.3898 0.1893 -0.0839 0.040 Uiso 1 1 calc R U
C4 C 0.25388(17) 0.11010(19) -0.12570(15) 0.0311(5) Uani 1 1 d . .
C5 C 0.16279(17) 0.10255(18) -0.10806(15) 0.0295(5) Uani 1 1 d . .
H5A H 0.1107 0.0573 -0.1430 0.035 Uiso 1 1 calc R U
C6 C 0.14739(16) 0.16155(17) -0.03890(14) 0.0255(5) Uani 1 1 d . .
N1 N 0.05403(13) 0.16386(14) -0.01977(12) 0.0267(4) Uani 1 1 d . .
C7 C -0.02763(17) 0.11183(18) -0.06553(16) 0.0316(5) Uani 1 1 d . .
H7A H -0.0218 0.0648 -0.1093 0.038 Uiso 1 1 calc R U
C8 C -0.12870(16) 0.11989(18) -0.05506(15) 0.0270(5) Uani 1 1 d . .
C9 C -0.20209(17) 0.04277(19) -0.09947(16) 0.0361(6) Uani 1 1 d . .
H9A H -0.1841 -0.0098 -0.1332 0.043 Uiso 1 1 calc R U
C10 C -0.29972(18) 0.0423(2) -0.09486(17) 0.0420(6) Uani 1 1 d . .
H10A H -0.3467 -0.0105 -0.1246 0.050 Uiso 1 1 calc R U
C11 C -0.32778(19) 0.1197(2) -0.04650(18) 0.0460(7) Uani 1 1 d . .
H11A H -0.3936 0.1185 -0.0423 0.055 Uiso 1 1 calc R U
C12 C -0.25932(18) 0.1992(2) -0.00403(17) 0.0406(6) Uani 1 1 d . .
H12A H -0.2796 0.2524 0.0277 0.049 Uiso 1 1 calc R U
C13 C -0.16054(16) 0.20084(19) -0.00819(15) 0.0299(5) Uani 1 1 d . .
N2 N -0.08960(14) 0.28283(15) 0.03508(12) 0.0294(4) Uani 1 1 d . .
C14 C -0.11855(18) 0.37791(19) 0.04042(15) 0.0313(5) Uani 1 1 d . .
H14A H -0.1877 0.3969 0.0135 0.038 Uiso 1 1 calc R U
C15 C -0.04168(17) 0.45758(18) 0.08948(14) 0.0289(5) Uani 1 1 d . .
C16 C -0.06702(19) 0.56102(19) 0.10396(16) 0.0366(6) Uani 1 1 d . .
H16A H -0.1352 0.5846 0.0810 0.044 Uiso 1 1 calc R U
C17 C 0.0108(2) 0.62836(19) 0.15311(17) 0.0414(6) Uani 1 1 d . .
H17A H -0.0047 0.6977 0.1657 0.050 Uiso 1 1 calc R U
C18 C 0.1108(2) 0.5935(2) 0.18354(17) 0.0436(6) Uani 1 1 d . .
H18A H 0.1643 0.6387 0.2160 0.052 Uiso 1 1 calc R U
C19 C 0.13082(19) 0.4897(2) 0.16502(16) 0.0388(6) Uani 1 1 d . .
H19A H 0.1991 0.4662 0.1846 0.047 Uiso 1 1 calc R U
N3 N 0.05640(14) 0.42188(15) 0.12023(12) 0.0310(4) Uani 1 1 d . .
C20 C 0.40287(17) 0.31919(18) 0.05380(16) 0.0326(5) Uani 1 1 d . .
C21 C 0.4961(2) 0.3208(2) 0.0224(2) 0.0524(7) Uani 1 1 d . .
H21A H 0.4743 0.3420 -0.0400 0.063 Uiso 1 1 calc R U
H21B H 0.5465 0.3707 0.0585 0.063 Uiso 1 1 calc R U
H21C H 0.5262 0.2507 0.0290 0.063 Uiso 1 1 calc R U
C22 C 0.35975(19) 0.43281(19) 0.04480(19) 0.0453(6) Uani 1 1 d . .
H22A H 0.3007 0.4344 0.0641 0.054 Uiso 1 1 calc R U
H22B H 0.4120 0.4803 0.0819 0.054 Uiso 1 1 calc R U
H22C H 0.3394 0.4552 -0.0173 0.054 Uiso 1 1 calc R U
C23 C 0.4408(2) 0.2852(2) 0.15311(18) 0.0483(7) Uani 1 1 d . .
H23A H 0.3834 0.2835 0.1746 0.058 Uiso 1 1 calc R U
H23B H 0.4713 0.2153 0.1588 0.058 Uiso 1 1 calc R U
H23C H 0.4915 0.3353 0.1883 0.058 Uiso 1 1 calc R U
C24 C 0.27510(18) 0.0498(2) -0.20248(16) 0.0385(6) Uani 1 1 d . .
C25 C 0.2787(3) 0.1295(2) -0.27452(19) 0.0639(9) Uani 1 1 d . .
H25A H 0.3314 0.1819 -0.2478 0.077 Uiso 1 1 calc R U
H25B H 0.2942 0.0925 -0.3218 0.077 Uiso 1 1 calc R U
H25C H 0.2128 0.1644 -0.2994 0.077 Uiso 1 1 calc R U
C26 C 0.1909(2) -0.0316(2) -0.2474(2) 0.0648(9) Uani 1 1 d . .
H26A H 0.1871 -0.0828 -0.2032 0.078 Uiso 1 1 calc R U
H26B H 0.1256 0.0043 -0.2724 0.078 Uiso 1 1 calc R U
H26C H 0.2070 -0.0676 -0.2948 0.078 Uiso 1 1 calc R U
C27 C 0.3779(2) -0.0098(3) -0.1661(2) 0.0725(10) Uani 1 1 d . .
H27A H 0.4324 0.0399 -0.1373 0.087 Uiso 1 1 calc R U
H27B H 0.3742 -0.0624 -0.1228 0.087 Uiso 1 1 calc R U
H27C H 0.3917 -0.0445 -0.2152 0.087 Uiso 1 1 calc R U

loop_
_atom_site_aniso_label
_atom_site_aniso_U_11
_atom_site_aniso_U_22
_atom_site_aniso_U_33
_atom_site_aniso_U_23
_atom_site_aniso_U_13
_atom_site_aniso_U_12
Zn1 0.02626(14) 0.03419(16) 0.03211(15) -0.00366(12) 0.01398(11) 0.00285(11)
I1 0.05909(13) 0.05496(12) 0.04061(11) 0.00641(9) 0.02238(9) 0.00226(9)
O1 0.0281(9) 0.0429(10) 0.0416(10) -0.0147(8) 0.0180(7) -0.0049(7)
C1 0.0229(12) 0.0268(12) 0.0307(12) 0.0013(10) 0.0112(10) 0.0033(9)
C2 0.0224(11) 0.0301(13) 0.0342(13) 0.0040(11) 0.0120(10) 0.0037(9)
C3 0.0267(13) 0.0396(14) 0.0404(14) 0.0010(12) 0.0196(11) 0.0021(10)
C4 0.0308(13) 0.0356(13) 0.0309(13) -0.0011(11) 0.0158(11) 0.0046(10)
C5 0.0274(13) 0.0305(13) 0.0304(12) -0.0019(10) 0.0096(10) 0.0009(10)
C6 0.0229(11) 0.0267(11) 0.0296(12) 0.0033(10) 0.0126(9) 0.0043(9)
N1 0.0228(10) 0.0286(10) 0.0310(10) 0.0004(9) 0.0124(8) 0.0012(8)
C7 0.0312(13) 0.0312(13) 0.0359(13) -0.0049(11) 0.0160(11) 0.0021(10)
C8 0.0232(12) 0.0293(12) 0.0288(12) 0.0011(10) 0.0094(10) 0.0004(9)
C9 0.0328(14) 0.0376(14) 0.0378(14) -0.0058(12) 0.0119(11) -0.0001(11)
C10 0.0294(14) 0.0487(16) 0.0436(15) -0.0068(13) 0.0072(11) -0.0102(12)
C11 0.0228(13) 0.0636(18) 0.0527(17) -0.0090(14) 0.0142(12) -0.0051(12)
C12 0.0296(14) 0.0493(16) 0.0459(16) -0.0082(13) 0.0170(12) 0.0044(12)
C13 0.0253(13) 0.0351(13) 0.0296(13) -0.0021(10) 0.0098(10) -0.0005(10)
N2 0.0268(10) 0.0350(11) 0.0291(10) -0.0044(9) 0.0129(8) 0.0006(8)
C14 0.0260(13) 0.0374(14) 0.0321(13) 0.0000(11) 0.0120(10) 0.0074(10)
C15 0.0321(13) 0.0318(13) 0.0266(12) 0.0004(10) 0.0148(10) 0.0031(10)
C16 0.0413(15) 0.0337(14) 0.0345(13) 0.0045(12) 0.0127(11) 0.0086(11)
C17 0.0596(18) 0.0294(14) 0.0358(14) 0.0006(12) 0.0173(13) 0.0033(12)
C18 0.0494(17) 0.0389(16) 0.0412(15) -0.0061(13) 0.0140(13) -0.0093(12)
C19 0.0315(14) 0.0432(16) 0.0407(15) -0.0053(12) 0.0113(11) -0.0012(11)
N3 0.0318(11) 0.0332(11) 0.0299(10) -0.0012(9) 0.0133(9) 0.0018(9)
C20 0.0235(12) 0.0367(14) 0.0380(14) 0.0004(11) 0.0113(10) -0.0032(10)
C21 0.0350(15) 0.063(2) 0.0640(19) -0.0106(16) 0.0231(14) -0.0151(13)
C22 0.0402(15) 0.0391(15) 0.0552(17) -0.0028(13) 0.0148(13) -0.0083(12)
C23 0.0378(16) 0.0571(18) 0.0442(16) 0.0063(14) 0.0064(12) -0.0040(13)
C24 0.0373(14) 0.0486(16) 0.0349(13) -0.0075(12) 0.0190(11) 0.0028(12)
C25 0.082(2) 0.077(2) 0.0465(17) -0.0028(16) 0.0397(17) -0.0011(17)
C26 0.075(2) 0.069(2) 0.065(2) -0.0324(17) 0.0415(17) -0.0131(17)
C27 0.063(2) 0.096(3) 0.062(2) -0.0197(19) 0.0263(17) 0.0331(18)

loop_
_atom_type_symbol
_atom_type_description
_atom_type_scat_dispersion_real
_atom_type_scat_dispersion_imag
_atom_type_scat_source
C C 0.0033 0.0016 'International Tables Vol C Tables 4.2.6.8 and 6.1.1.4'
H H 0.0000 0.0000 'International Tables Vol C Tables 4.2.6.8 and 6.1.1.4'
N N 0.0061 0.0033 'International Tables Vol C Tables 4.2.6.8 and 6.1.1.4'
O O 0.0106 0.0060 'International Tables Vol C Tables 4.2.6.8 and 6.1.1.4'
Zn Zn 0.2839 1.4301 'International Tables Vol C Tables 4.2.6.8 and 6.1.1.4'
I I -0.4742 1.8119 'International Tables Vol C Tables 4.2.6.8 and 6.1.1.4'

loop_
_geom_angle_atom_site_label_1
_geom_angle_atom_site_label_2
_geom_angle_atom_site_label_3
_geom_angle
O1 Zn1 N1 81.22(6)
O1 Zn1 N3 92.04(7)
N1 Zn1 N3 133.75(7)
O1 Zn1 N2 144.10(7)
N1 Zn1 N2 82.99(7)
N3 Zn1 N2 76.22(7)
O1 Zn1 I1 114.73(5)
N1 Zn1 I1 117.60(5)
N3 Zn1 I1 106.81(5)
N2 Zn1 I1 101.16(5)
C1 O1 Zn1 114.66(13)
O1 C1 C6 120.73(18)
O1 C1 C2 121.4(2)
C6 C1 C2 117.80(19)
C3 C2 C1 117.8(2)
C3 C2 C20 122.26(19)
C1 C2 C20 119.96(19)
C2 C3 C4 124.87(19)
C2 C3 H3A 117.6
C4 C3 H3A 117.6
C5 C4 C3 116.7(2)
C5 C4 C24 123.9(2)
C3 C4 C24 119.38(19)
C4 C5 C6 121.0(2)
C4 C5 H5A 119.5
C6 C5 H5A 119.5
C5 C6 C1 121.71(19)
C5 C6 N1 124.8(2)
C1 C6 N1 113.47(18)
C7 N1 C6 123.59(19)
C7 N1 Zn1 126.77(14)
C6 N1 Zn1 109.55(13)
N1 C7 C8 125.9(2)
N1 C7 H7A 117.1
C8 C7 H7A 117.1
C9 C8 C13 117.18(19)
C9 C8 C7 116.7(2)
C13 C8 C7 126.1(2)
C10 C9 C8 122.0(2)
C10 C9 H9A 119.0
C8 C9 H9A 119.0
C11 C10 C9 119.8(2)
C11 C10 H10A 120.1
C9 C10 H10A 120.1
C10 C11 C12 120.4(2)
C10 C11 H11A 119.8
C12 C11 H11A 119.8
C11 C12 C13 120.5(2)
C11 C12 H12A 119.8
C13 C12 H12A 119.8
C12 C13 C8 120.1(2)
C12 C13 N2 120.9(2)
C8 C13 N2 118.99(18)
C14 N2 C13 122.06(19)
C14 N2 Zn1 114.55(16)
C13 N2 Zn1 123.38(14)
N2 C14 C15 119.2(2)
N2 C14 H14A 120.4
C15 C14 H14A 120.4
N3 C15 C16 122.1(2)
N3 C15 C14 114.7(2)
C16 C15 C14 123.2(2)
C17 C16 C15 118.4(2)
C17 C16 H16A 120.8
C15 C16 H16A 120.8
C18 C17 C16 119.9(2)
C18 C17 H17A 120.0
C16 C17 H17A 120.0
C17 C18 C19 118.5(2)
C17 C18 H18A 120.7
C19 C18 H18A 120.7
N3 C19 C18 122.6(2)
N3 C19 H19A 118.7
C18 C19 H19A 118.7
C19 N3 C15 118.3(2)
C19 N3 Zn1 126.36(16)
C15 N3 Zn1 115.26(15)
C21 C20 C23 107.8(2)
C21 C20 C22 107.51(19)
C23 C20 C22 109.8(2)
C21 C20 C2 112.15(19)
C23 C20 C2 109.59(19)
C22 C20 C2 109.95(19)
C20 C21 H21A 109.5
C20 C21 H21B 109.5
H21A C21 H21B 109.5
C20 C21 H21C 109.5
H21A C21 H21C 109.5
H21B C21 H21C 109.5
C20 C22 H22A 109.5
C20 C22 H22B 109.5
H22A C22 H22B 109.5
C20 C22 H22C 109.5
H22A C22 H22C 109.5
H22B C22 H22C 109.5
C20 C23 H23A 109.5
C20 C23 H23B 109.5
H23A C23 H23B 109.5
C20 C23 H23C 109.5
H23A C23 H23C 109.5
H23B C23 H23C 109.5
C26 C24 C25 107.9(2)
C26 C24 C27 107.8(2)
C25 C24 C27 109.7(2)
C26 C24 C4 111.95(19)
C25 C24 C4 109.1(2)
C27 C24 C4 110.3(2)
C24 C25 H25A 109.5
C24 C25 H25B 109.5
H25A C25 H25B 109.5
C24 C25 H25C 109.5
H25A C25 H25C 109.5
H25B C25 H25C 109.5
C24 C26 H26A 109.5
C24 C26 H26B 109.5
H26A C26 H26B 109.5
C24 C26 H26C 109.5
H26A C26 H26C 109.5
H26B C26 H26C 109.5
C24 C27 H27A 109.5
C24 C27 H27B 109.5
H27A C27 H27B 109.5
C24 C27 H27C 109.5
H27A C27 H27C 109.5
H27B C27 H27C 109.5

loop_
_geom_bond_atom_site_label_1
_geom_bond_atom_site_label_2
_geom_bond_distance
Zn1 O1 1.9616(14)
Zn1 N1 2.1164(18)
Zn1 N3 2.1257(19)
Zn1 N2 2.1621(18)
Zn1 I1 2.5765(3)
O1 C1 1.318(2)
C1 C6 1.413(3)
C1 C2 1.430(3)
C2 C3 1.368(3)
C2 C20 1.541(3)
C3 C4 1.410(3)
C3 H3A 0.9300
C4 C5 1.377(3)
C4 C24 1.535(3)
C5 C6 1.390(3)
C5 H5A 0.9300
C6 N1 1.417(3)
N1 C7 1.284(3)
C7 C8 1.459(3)
C7 H7A 0.9300
C8 C9 1.398(3)
C8 C13 1.408(3)
C9 C10 1.370(3)
C9 H9A 0.9300
C10 C11 1.366(3)
C10 H10A 0.9300
C11 C12 1.375(4)
C11 H11A 0.9300
C12 C13 1.383(3)
C12 H12A 0.9300
C13 N2 1.418(3)
N2 C14 1.266(3)
C14 C15 1.465(3)
C14 H14A 0.9300
C15 N3 1.344(3)
C15 C16 1.379(3)
C16 C17 1.373(3)
C16 H16A 0.9300
C17 C18 1.364(3)
C17 H17A 0.9300
C18 C19 1.379(3)
C18 H18A 0.9300
C19 N3 1.330(3)
C19 H19A 0.9300
C20 C21 1.525(3)
C20 C23 1.528(3)
C20 C22 1.528(3)
C21 H21A 0.9600
C21 H21B 0.9600
C21 H21C 0.9600
C22 H22A 0.9600
C22 H22B 0.9600
C22 H22C 0.9600
C23 H23A 0.9600
C23 H23B 0.9600
C23 H23C 0.9600
C24 C26 1.521(4)
C24 C25 1.523(4)
C24 C27 1.526(3)
C25 H25A 0.9600
C25 H25B 0.9600
C25 H25C 0.9600
C26 H26A 0.9600
C26 H26B 0.9600
C26 H26C 0.9600
C27 H27A 0.9600
C27 H27B 0.9600
C27 H27C 0.9600

loop_
_geom_torsion_atom_site_label_1
_geom_torsion_atom_site_label_2
_geom_torsion_atom_site_label_3
_geom_torsion_atom_site_label_4
_geom_torsion
Zn1 O1 C1 C6 0.1(3)
Zn1 O1 C1 C2 178.24(15)
O1 C1 C2 C3 178.3(2)
C6 C1 C2 C3 -3.6(3)
O1 C1 C2 C20 -1.5(3)
C6 C1 C2 C20 176.63(19)
C1 C2 C3 C4 0.7(3)
C20 C2 C3 C4 -179.5(2)
C2 C3 C4 C5 1.8(4)
C2 C3 C4 C24 178.9(2)
C3 C4 C5 C6 -1.3(3)
C24 C4 C5 C6 -178.3(2)
C4 C5 C6 C1 -1.6(3)
C4 C5 C6 N1 175.8(2)
O1 C1 C6 C5 -177.7(2)
C2 C1 C6 C5 4.1(3)
O1 C1 C6 N1 4.6(3)
C2 C1 C6 N1 -173.60(18)
C5 C6 N1 C7 -0.7(3)
C1 C6 N1 C7 176.9(2)
C5 C6 N1 Zn1 175.93(18)
C1 C6 N1 Zn1 -6.4(2)
C6 N1 C7 C8 -173.1(2)
Zn1 N1 C7 C8 10.8(3)
N1 C7 C8 C9 -168.6(2)
N1 C7 C8 C13 14.7(4)
C13 C8 C9 C10 -2.8(3)
C7 C8 C9 C10 -179.8(2)
C8 C9 C10 C11 0.7(4)
C9 C10 C11 C12 1.4(4)
C10 C11 C12 C13 -1.3(4)
C11 C12 C13 C8 -0.9(4)
C11 C12 C13 N2 179.7(2)
C9 C8 C13 C12 2.8(3)
C7 C8 C13 C12 179.5(2)
C9 C8 C13 N2 -177.8(2)
C7 C8 C13 N2 -1.1(3)
C12 C13 N2 C14 -34.6(3)
C8 C13 N2 C14 146.0(2)
C12 C13 N2 Zn1 144.99(19)
C8 C13 N2 Zn1 -34.4(3)
C13 N2 C14 C15 177.39(19)
Zn1 N2 C14 C15 -2.2(3)
N2 C14 C15 N3 4.0(3)
N2 C14 C15 C16 -175.5(2)
N3 C15 C16 C17 -1.4(3)
C14 C15 C16 C17 178.1(2)
C15 C16 C17 C18 2.3(3)
C16 C17 C18 C19 -1.1(4)
C17 C18 C19 N3 -1.3(4)
C18 C19 N3 C15 2.2(3)
C18 C19 N3 Zn1 -174.11(18)
C16 C15 N3 C19 -0.8(3)
C14 C15 N3 C19 179.6(2)
C16 C15 N3 Zn1 175.89(16)
C14 C15 N3 Zn1 -3.7(2)
C3 C2 C20 C21 0.2(3)
C1 C2 C20 C21 180.0(2)
C3 C2 C20 C23 -119.5(2)
C1 C2 C20 C23 60.3(3)
C3 C2 C20 C22 119.7(2)
C1 C2 C20 C22 -60.5(3)
C5 C4 C24 C26 -8.7(3)
C3 C4 C24 C26 174.5(2)
C5 C4 C24 C25 110.7(3)
C3 C4 C24 C25 -66.2(3)
C5 C4 C24 C27 -128.8(3)
C3 C4 C24 C27 54.4(3)
